data_2217270
loop_
_publ_author_name
'Tao  Zeng'
'Wan-Zhong Ren'
'Lie-Gang Sun'

_publ_section_title 4-Chloro-<i>N</i>-methyl-6-(morpholin-4-yl)-<i>N</i>-phenyl-1,3,5-triazin-2-amine
_journal_coeditor_code RZ2182
_journal_issue 1
_journal_name_full 'Acta Crystallographica Section E'
_journal_page_first o277
_journal_page_last o277
_journal_paper_doi 10.1107/S1600536807066093
_journal_volume 64
_journal_year 2008
_chemical_formula_iupac 'C14 H16 Cl N5 O'
_chemical_formula_moiety 'C14 H16 Cl N5 O'
_chemical_formula_sum 'C14 H16 Cl N5 O'
_chemical_formula_weight 305.77
_chemical_name_systematic
;
4-Chloro-N-methyl-6-(morpholin-4-yl)-N-phenyl-1,3,5-triazin-2-amine
;
_space_group_IT_number 52
_symmetry_cell_setting orthorhombic
_symmetry_space_group_name_Hall '-P 2a 2bc'
_symmetry_space_group_name_H-M 'P n n a'
_atom_sites_solution_hydrogens geom
_atom_sites_solution_primary direct
_atom_sites_solution_secondary difmap
_audit_creation_method SHELXL97
_cell_angle_alpha 90.00
_cell_angle_beta 90.00
_cell_angle_gamma 90.00
_cell_formula_units_Z 8
_cell_length_a 17.121(3)
_cell_length_b 17.308(3)
_cell_length_c 10.0243(17)
_cell_measurement_reflns_used 2473
_cell_measurement_temperature 294(2)
_cell_measurement_theta_max 22.18
_cell_measurement_theta_min 2.35
_cell_volume 2970.5(9)
_computing_cell_refinement 'SAINT (Bruker, 1997)'
_computing_data_collection 'SMART (Bruker, 1997)'
_computing_data_reduction 'SAINT (Bruker, 1997)'
_computing_molecular_graphics 'SHELXTL (Bruker, 1997)'
_computing_publication_material 'SHELXTL (Bruker, 1997)'
_computing_structure_refinement 'SHELXL97 (Sheldrick, 1997)'
_computing_structure_solution 'SHELXS97 (Sheldrick, 1997)'
_diffrn_ambient_temperature 294(2)
_diffrn_measured_fraction_theta_full 0.998
_diffrn_measured_fraction_theta_max 0.998
_diffrn_measurement_device_type 'Bruker SMART CCD area-detector'
_diffrn_measurement_method '\f and \w'
_diffrn_radiation_monochromator graphite
_diffrn_radiation_source 'fine-focus sealed tube'
_diffrn_radiation_type MoK\a
_diffrn_radiation_wavelength 0.71073
_diffrn_reflns_av_R_equivalents 0.0653
_diffrn_reflns_av_sigmaI/netI 0.0434
_diffrn_reflns_limit_h_max 14
_diffrn_reflns_limit_h_min -21
_diffrn_reflns_limit_k_max 21
_diffrn_reflns_limit_k_min -21
_diffrn_reflns_limit_l_max 12
_diffrn_reflns_limit_l_min -12
_diffrn_reflns_number 16109
_diffrn_reflns_theta_full 26.42
_diffrn_reflns_theta_max 26.42
_diffrn_reflns_theta_min 2.35
_diffrn_standards_decay_% 0
_diffrn_standards_interval_count 0
_diffrn_standards_interval_time 0
_diffrn_standards_number 0
_exptl_absorpt_coefficient_mu 0.264
_exptl_absorpt_correction_T_max 0.9741
_exptl_absorpt_correction_T_min 0.9442
_exptl_absorpt_correction_type multi-scan
_exptl_absorpt_process_details '(SADABS; Sheldrick, 1996)'
_exptl_crystal_colour colourless
_exptl_crystal_density_diffrn 1.367
_exptl_crystal_density_method 'not measured'
_exptl_crystal_description block
_exptl_crystal_F_000 1280
_exptl_crystal_size_max 0.22
_exptl_crystal_size_mid 0.20
_exptl_crystal_size_min 0.10
_refine_diff_density_max 0.190
_refine_diff_density_min -0.266
_refine_ls_extinction_coef 0.0011(3)
_refine_ls_extinction_expression Fc^*^=kFc[1+0.001xFc^2^\l^3^/sin(2\q)]^-1/4^
_refine_ls_extinction_method 'SHELXL97 (Sheldrick, 1997)'
_refine_ls_goodness_of_fit_ref 1.000
_refine_ls_hydrogen_treatment constr
_refine_ls_matrix_type full
_refine_ls_number_parameters 192
_refine_ls_number_reflns 3053
_refine_ls_number_restraints 0
_refine_ls_restrained_S_all 1.000
_refine_ls_R_factor_all 0.1078
_refine_ls_R_factor_gt 0.0452
_refine_ls_shift/su_max 0.003
_refine_ls_shift/su_mean 0.000
_refine_ls_structure_factor_coef Fsqd
_refine_ls_weighting_details 'calc w=1/[\s^2^(Fo^2^)+(0.062P)^2^+0.2969P] where P=(Fo^2^+2Fc^2^)/3'
_refine_ls_weighting_scheme calc
_refine_ls_wR_factor_gt 0.1109
_refine_ls_wR_factor_ref 0.1361
_reflns_number_gt 1607
_reflns_number_total 3053
_reflns_threshold_expression I>2\s(I)
_cod_data_source_file rz2182.cif
_cod_data_source_block I
_cod_original_cell_volume 2970.4(9)
_cod_database_code 2217270
_cod_database_fobs_code 2217270

loop_
_symmetry_equiv_pos_as_xyz
'x, y, z'
'-x+1/2, -y, z'
'-x+1/2, y+1/2, -z+1/2'
'x, -y+1/2, -z+1/2'
'-x, -y, -z'
'x-1/2, y, -z'
'x-1/2, -y-1/2, z-1/2'
'-x, y-1/2, z-1/2'

loop_
_atom_site_type_symbol
_atom_site_label
_atom_site_fract_x
_atom_site_fract_y
_atom_site_fract_z
_atom_site_U_iso_or_equiv
_atom_site_adp_type
_atom_site_calc_flag
_atom_site_refinement_flags
_atom_site_occupancy
Cl Cl1 0.07523(4) 0.34130(5) 1.13890(7) 0.0763(3) Uani d . 1
O O1 0.41747(12) 0.45017(12) 0.7735(2) 0.0843(7) Uani d . 1
N N1 0.05798(12) 0.35026(11) 0.8833(2) 0.0534(6) Uani d . 1
N N2 0.16659(12) 0.35391(11) 0.73300(19) 0.0518(5) Uani d . 1
N N3 0.18823(13) 0.34704(11) 0.96853(19) 0.0523(5) Uani d . 1
N N4 0.29091(13) 0.35119(12) 0.8197(2) 0.0582(6) Uani d . 1
N N5 0.04129(13) 0.36020(12) 0.65470(19) 0.0570(6) Uani d . 1
C C1 0.11173(16) 0.34659(14) 0.9766(2) 0.0510(6) Uani d . 1
C C2 0.09049(15) 0.35471(13) 0.7589(2) 0.0491(6) Uani d . 1
C C3 0.21311(15) 0.35082(13) 0.8403(2) 0.0481(6) Uani d . 1
C C4 0.32424(16) 0.35968(16) 0.6869(3) 0.0645(8) Uani d . 1
H H4A 0.2837 0.3533 0.6202 0.077 Uiso calc R 1
H H4B 0.3635 0.3202 0.6724 0.077 Uiso calc R 1
C C5 0.36033(17) 0.43769(17) 0.6733(3) 0.0701(8) Uani d . 1
H H5A 0.3844 0.4423 0.5861 0.084 Uiso calc R 1
H H5B 0.3201 0.4769 0.6802 0.084 Uiso calc R 1
C C6 0.38457(18) 0.44244(18) 0.9033(3) 0.0780(9) Uani d . 1
H H6A 0.3455 0.4823 0.9161 0.094 Uiso calc R 1
H H6B 0.4252 0.4501 0.9694 0.094 Uiso calc R 1
C C7 0.34768(15) 0.36491(15) 0.9247(3) 0.0602(7) Uani d . 1
H H7A 0.3874 0.3250 0.9230 0.072 Uiso calc R 1
H H7B 0.3221 0.3635 1.0110 0.072 Uiso calc R 1
C C8 0.07219(18) 0.36424(18) 0.5184(3) 0.0752(9) Uani d . 1
H H8A 0.0936 0.4147 0.5027 0.113 Uiso calc R 1
H H8B 0.0308 0.3546 0.4559 0.113 Uiso calc R 1
H H8C 0.1124 0.3261 0.5073 0.113 Uiso calc R 1
C C9 -0.04133(16) 0.36926(16) 0.6715(2) 0.0551(7) Uani d . 1
C C10 -0.07178(18) 0.43669(17) 0.7235(3) 0.0662(8) Uani d . 1
H H10 -0.0386 0.4762 0.7509 0.079 Uiso calc R 1
C C11 -0.15150(19) 0.44530(19) 0.7346(3) 0.0780(9) Uani d . 1
H H11 -0.1721 0.4905 0.7703 0.094 Uiso calc R 1
C C12 -0.20090(18) 0.3871(2) 0.6931(3) 0.0766(9) Uani d . 1
H H12 -0.2547 0.3929 0.7009 0.092 Uiso calc R 1
C C13 -0.17014(19) 0.32093(18) 0.6404(3) 0.0698(8) Uani d . 1
H H13 -0.2034 0.2819 0.6116 0.084 Uiso calc R 1
C C14 -0.09104(17) 0.31129(16) 0.6294(3) 0.0609(7) Uani d . 1
H H14 -0.0708 0.2659 0.5937 0.073 Uiso calc R 1

loop_
_atom_site_aniso_label
_atom_site_aniso_U_11
_atom_site_aniso_U_22
_atom_site_aniso_U_33
_atom_site_aniso_U_12
_atom_site_aniso_U_13
_atom_site_aniso_U_23
Cl1 0.0725(5) 0.1138(7) 0.0427(4) -0.0041(4) 0.0069(3) 0.0068(4)
O1 0.0782(14) 0.0923(16) 0.0824(15) -0.0245(12) -0.0001(13) 0.0206(12)
N1 0.0602(14) 0.0568(14) 0.0432(12) -0.0043(11) -0.0018(11) 0.0057(10)
N2 0.0591(14) 0.0527(14) 0.0435(12) -0.0033(11) 0.0008(11) 0.0012(9)
N3 0.0590(15) 0.0578(14) 0.0401(12) -0.0032(11) 0.0019(10) 0.0050(10)
N4 0.0584(15) 0.0670(15) 0.0492(13) -0.0053(12) 0.0052(11) -0.0005(10)
N5 0.0653(15) 0.0653(15) 0.0405(12) -0.0033(11) -0.0040(11) 0.0007(10)
C1 0.0616(19) 0.0485(15) 0.0430(14) -0.0034(13) 0.0038(13) 0.0039(12)
C2 0.0635(18) 0.0423(15) 0.0416(14) -0.0059(12) -0.0014(13) 0.0013(11)
C3 0.0541(17) 0.0392(15) 0.0511(16) -0.0017(12) 0.0043(13) 0.0019(11)
C4 0.0618(18) 0.072(2) 0.0596(17) -0.0030(15) 0.0131(14) -0.0008(14)
C5 0.072(2) 0.073(2) 0.0651(19) 0.0081(17) 0.0117(16) 0.0175(15)
C6 0.079(2) 0.079(2) 0.076(2) -0.0142(17) -0.0108(18) 0.0022(17)
C7 0.0547(16) 0.0635(18) 0.0623(18) 0.0032(14) -0.0021(14) 0.0108(13)
C8 0.085(2) 0.097(2) 0.0429(15) -0.0017(17) 0.0013(15) -0.0017(15)
C9 0.0629(18) 0.0592(18) 0.0432(15) -0.0050(15) -0.0104(13) 0.0061(12)
C10 0.076(2) 0.0608(19) 0.0621(17) -0.0039(16) -0.0125(16) -0.0028(14)
C11 0.073(2) 0.080(2) 0.081(2) 0.0114(18) -0.0085(18) -0.0052(17)
C12 0.060(2) 0.095(3) 0.074(2) 0.0002(19) -0.0110(16) 0.0061(19)
C13 0.077(2) 0.070(2) 0.0625(18) -0.0112(16) -0.0200(16) 0.0075(15)
C14 0.070(2) 0.0589(18) 0.0542(16) -0.0014(15) -0.0142(14) 0.0037(13)

loop_
_atom_type_symbol
_atom_type_description
_atom_type_scat_dispersion_real
_atom_type_scat_dispersion_imag
_atom_type_scat_source
C C 0.0033 0.0016 'International Tables Vol C Tables 4.2.6.8 and 6.1.1.4'
H H 0.0000 0.0000 'International Tables Vol C Tables 4.2.6.8 and 6.1.1.4'
N N 0.0061 0.0033 'International Tables Vol C Tables 4.2.6.8 and 6.1.1.4'
O O 0.0106 0.0060 'International Tables Vol C Tables 4.2.6.8 and 6.1.1.4'
Cl Cl 0.1484 0.1585 'International Tables Vol C Tables 4.2.6.8 and 6.1.1.4'

loop_
_geom_angle_atom_site_label_1
_geom_angle_atom_site_label_2
_geom_angle_atom_site_label_3
_geom_angle
_geom_angle_publ_flag
C5 O1 C6 111.1(2) ?
C1 N1 C2 111.5(2) ?
C2 N2 C3 115.3(2) ?
C1 N3 C3 111.9(2) ?
C3 N4 C7 123.5(2) ?
C3 N4 C4 121.8(2) y
C7 N4 C4 112.6(2) ?
C2 N5 C9 122.3(2) y
C2 N5 C8 120.0(2) y
C9 N5 C8 117.4(2) ?
N3 C1 N1 130.9(2) ?
N3 C1 Cl1 114.54(19) y
N1 C1 Cl1 114.6(2) ?
N2 C2 N5 117.6(2) ?
N2 C2 N1 125.2(2) ?
N5 C2 N1 117.2(2) ?
N2 C3 N4 117.7(2) y
N2 C3 N3 125.2(2) y
N4 C3 N3 117.1(2) ?
N4 C4 C5 109.7(2) ?
N4 C4 H4A 109.7 ?
C5 C4 H4A 109.7 ?
N4 C4 H4B 109.7 ?
C5 C4 H4B 109.7 ?
H4A C4 H4B 108.2 ?
O1 C5 C4 111.0(2) ?
O1 C5 H5A 109.4 ?
C4 C5 H5A 109.4 ?
O1 C5 H5B 109.4 ?
C4 C5 H5B 109.4 ?
H5A C5 H5B 108.0 ?
O1 C6 C7 112.4(2) ?
O1 C6 H6A 109.1 ?
C7 C6 H6A 109.1 ?
O1 C6 H6B 109.1 ?
C7 C6 H6B 109.1 ?
H6A C6 H6B 107.8 ?
N4 C7 C6 109.0(2) ?
N4 C7 H7A 109.9 ?
C6 C7 H7A 109.9 ?
N4 C7 H7B 109.9 ?
C6 C7 H7B 109.9 ?
H7A C7 H7B 108.3 ?
N5 C8 H8A 109.5 ?
N5 C8 H8B 109.5 ?
H8A C8 H8B 109.5 ?
N5 C8 H8C 109.5 ?
H8A C8 H8C 109.5 ?
H8B C8 H8C 109.5 ?
C10 C9 C14 119.8(3) ?
C10 C9 N5 120.6(3) ?
C14 C9 N5 119.5(3) ?
C11 C10 C9 119.8(3) ?
C11 C10 H10 120.1 ?
C9 C10 H10 120.1 ?
C10 C11 C12 120.3(3) ?
C10 C11 H11 119.9 ?
C12 C11 H11 119.9 ?
C13 C12 C11 119.5(3) ?
C13 C12 H12 120.3 ?
C11 C12 H12 120.3 ?
C12 C13 C14 121.0(3) ?
C12 C13 H13 119.5 ?
C14 C13 H13 119.5 ?
C13 C14 C9 119.8(3) ?
C13 C14 H14 120.1 ?
C9 C14 H14 120.1 ?

loop_
_geom_bond_atom_site_label_1
_geom_bond_atom_site_label_2
_geom_bond_distance
_geom_bond_publ_flag
Cl1 C1 1.745(2) y
O1 C5 1.419(3) ?
O1 C6 1.424(3) y
N1 C1 1.314(3) ?
N1 C2 1.368(3) ?
N2 C2 1.328(3) ?
N2 C3 1.339(3) ?
N3 C1 1.312(3) ?
N3 C3 1.356(3) y
N4 C3 1.348(3) y
N4 C7 1.452(3) ?
N4 C4 1.456(3) ?
N5 C2 1.345(3) y
N5 C9 1.433(3) y
N5 C8 1.467(3) y
C4 C5 1.491(4) ?
C4 H4A 0.9700 ?
C4 H4B 0.9700 ?
C5 H5A 0.9700 ?
C5 H5B 0.9700 ?
C6 C7 1.498(4) ?
C6 H6A 0.9700 ?
C6 H6B 0.9700 ?
C7 H7A 0.9700 ?
C7 H7B 0.9700 ?
C8 H8A 0.9600 ?
C8 H8B 0.9600 ?
C8 H8C 0.9600 ?
C9 C10 1.380(4) ?
C9 C14 1.382(4) ?
C10 C11 1.377(4) ?
C10 H10 0.9300 ?
C11 C12 1.379(4) ?
C11 H11 0.9300 ?
C12 C13 1.367(4) ?
C12 H12 0.9300 ?
C13 C14 1.369(4) ?
C13 H13 0.9300 ?
C14 H14 0.9300 ?

loop_
_geom_hbond_atom_site_label_D
_geom_hbond_atom_site_label_H
_geom_hbond_atom_site_label_A
_geom_hbond_site_symmetry_A
_geom_hbond_distance_DH
_geom_hbond_distance_HA
_geom_hbond_distance_DA
_geom_hbond_angle_DHA
C4 H4A N2 . 0.97 2.30 2.740(3) 106.5
C7 H7B N3 . 0.97 2.35 2.782(3) 106.4
C10 H10 O1 2_565 0.93 2.44 3.327(4) 158.2

loop_
_geom_torsion_atom_site_label_1
_geom_torsion_atom_site_label_2
_geom_torsion_atom_site_label_3
_geom_torsion_atom_site_label_4
_geom_torsion
_geom_torsion_publ_flag
C3 N3 C1 N1 -1.1(4) ?
C3 N3 C1 Cl1 179.70(16) y
C2 N1 C1 N3 0.5(4) ?
C2 N1 C1 Cl1 179.67(16) y
C3 N2 C2 N5 178.0(2) ?
C3 N2 C2 N1 -2.1(3) ?
C9 N5 C2 N2 -173.7(2) ?
C8 N5 C2 N2 0.6(3) y
C9 N5 C2 N1 6.4(3) ?
C8 N5 C2 N1 -179.3(2) ?
C1 N1 C2 N2 1.3(3) ?
C1 N1 C2 N5 -178.8(2) ?
C2 N2 C3 N4 -178.9(2) y
C2 N2 C3 N3 1.3(3) ?
C7 N4 C3 N2 166.1(2) ?
C4 N4 C3 N2 3.9(3) y
C7 N4 C3 N3 -14.1(3) ?
C4 N4 C3 N3 -176.3(2) y
C1 N3 C3 N2 0.1(3) ?
C1 N3 C3 N4 -179.6(2) ?
C3 N4 C4 C5 108.2(3) ?
C7 N4 C4 C5 -55.8(3) ?
C6 O1 C5 C4 -58.0(3) ?
N4 C4 C5 O1 56.6(3) ?
C5 O1 C6 C7 57.5(3) ?
C3 N4 C7 C6 -109.5(3) ?
C4 N4 C7 C6 54.2(3) ?
O1 C6 C7 N4 -54.6(3) ?
C2 N5 C9 C10 68.3(3) ?
C8 N5 C9 C10 -106.2(3) ?
C2 N5 C9 C14 -114.8(3) ?
C8 N5 C9 C14 70.8(3) ?
C14 C9 C10 C11 0.8(4) ?
N5 C9 C10 C11 177.8(2) ?
C9 C10 C11 C12 -0.5(4) ?
C10 C11 C12 C13 -0.2(5) ?
C11 C12 C13 C14 0.6(4) ?
C12 C13 C14 C9 -0.3(4) ?
C10 C9 C14 C13 -0.5(4) ?
N5 C9 C14 C13 -177.4(2) ?

loop_
_cod_related_entry_id
_cod_related_entry_database
_cod_related_entry_code
1 ChemSpider 9003740
